data_2219932
loop_
_publ_author_name
'Wang, Feng-Qin'
'Zhang, Yuan-Fang'

_publ_section_title
;
 Aqua(2,2'-bipyridyl)(pyrazine-2,6-dicarboxylato)nickel(II)
 1.25-hydrate
;
_journal_coeditor_code LH2711
_journal_issue 11
_journal_name_full 'Acta Crystallographica Section E'
_journal_page_first m1480
_journal_page_last m1481
_journal_paper_doi 10.1107/S1600536808034806
_journal_volume 64
_journal_year 2008
_chemical_formula_iupac '[Ni (C6 H2 N2 O4) (C10 H8 N2) (H2 O)], 1.25H2 O'
_chemical_formula_moiety 'C16 H12 N4 Ni O5, 1.25(H2 O)'
_chemical_formula_sum 'C16 H14.5 N4 Ni O6.25'
_chemical_formula_weight 421.5
_chemical_name_systematic
;
Aqua(2,2'-bipyridyl)(pyrazine-2,6-dicarboxylato)nickel(II) 1.25-hydrate
;
_space_group_IT_number 14
_symmetry_cell_setting monoclinic
_symmetry_space_group_name_Hall '-P 2ybc'
_symmetry_space_group_name_H-M 'P 1 21/c 1'
_atom_sites_solution_hydrogens geom
_atom_sites_solution_primary direct
_atom_sites_solution_secondary difmap
_audit_creation_method SHELXL-97
_cell_angle_alpha 90.00
_cell_angle_beta 101.015(2)
_cell_angle_gamma 90.00
_cell_formula_units_Z 8
_cell_length_a 10.7616(12)
_cell_length_b 14.8677(17)
_cell_length_c 21.933(2)
_cell_measurement_reflns_used 5479
_cell_measurement_temperature 294(2)
_cell_measurement_theta_max 26.11
_cell_measurement_theta_min 2.41
_cell_volume 3444.6(6)
_computing_cell_refinement 'SAINT (Bruker, 1997)'
_computing_data_collection 'SMART (Bruker, 1997)'
_computing_data_reduction 'SAINT (Bruker, 1997)'
_computing_molecular_graphics 'SHELXTL (Sheldrick, 2008)'
_computing_publication_material 'SHELXTL (Sheldrick, 2008)'
_computing_structure_refinement 'SHELXTL (Sheldrick, 2008)'
_computing_structure_solution 'SHELXTL (Sheldrick, 2008)'
_diffrn_ambient_temperature 294(2)
_diffrn_measured_fraction_theta_full 0.997
_diffrn_measured_fraction_theta_max 0.997
_diffrn_measurement_device_type 'Bruker SMART CCD'
_diffrn_measurement_method '\f and \w'
_diffrn_radiation_monochromator graphite
_diffrn_radiation_source 'fine-focus sealed tube'
_diffrn_radiation_type MoK\a
_diffrn_radiation_wavelength 0.71073
_diffrn_reflns_av_R_equivalents 0.0350
_diffrn_reflns_av_sigmaI/netI 0.0404
_diffrn_reflns_limit_h_max 13
_diffrn_reflns_limit_h_min -11
_diffrn_reflns_limit_k_max 18
_diffrn_reflns_limit_k_min -15
_diffrn_reflns_limit_l_max 27
_diffrn_reflns_limit_l_min -27
_diffrn_reflns_number 19122
_diffrn_reflns_theta_full 26.37
_diffrn_reflns_theta_max 26.37
_diffrn_reflns_theta_min 1.66
_diffrn_standards_number 0
_exptl_absorpt_coefficient_mu 1.172
_exptl_absorpt_correction_T_max 0.871
_exptl_absorpt_correction_T_min 0.796
_exptl_absorpt_correction_type multi-scan
_exptl_absorpt_process_details '(SADABS; Sheldrick, 1996)'
_exptl_crystal_colour Green
_exptl_crystal_density_diffrn 1.626
_exptl_crystal_density_method 'not measured'
_exptl_crystal_description Block
_exptl_crystal_F_000 1732
_exptl_crystal_size_max 0.22
_exptl_crystal_size_mid 0.1
_exptl_crystal_size_min 0.08
_refine_diff_density_max 0.312
_refine_diff_density_min -0.260
_refine_ls_extinction_method none
_refine_ls_goodness_of_fit_ref 1.043
_refine_ls_hydrogen_treatment constr
_refine_ls_matrix_type full
_refine_ls_number_parameters 496
_refine_ls_number_reflns 7030
_refine_ls_number_restraints 0
_refine_ls_restrained_S_all 1.043
_refine_ls_R_factor_all 0.0706
_refine_ls_R_factor_gt 0.0373
_refine_ls_shift/su_max 0.000
_refine_ls_shift/su_mean 0.000
_refine_ls_structure_factor_coef Fsqd
_refine_ls_weighting_details 'calc w=1/[\s^2^(Fo^2^)+(0.042P)^2^+1.0664P] where P=(Fo^2^+2Fc^2^)/3'
_refine_ls_weighting_scheme calc
_refine_ls_wR_factor_gt 0.0844
_refine_ls_wR_factor_ref 0.1020
_reflns_number_gt 4740
_reflns_number_total 7030
_reflns_threshold_expression I>2\s(I)
_cod_data_source_file lh2711.cif
_cod_data_source_block I
_cod_depositor_comments
;
The following automatic conversions were performed:
'_symmetry_cell_setting' value 'Monoclinic' changed to 'monoclinic'
according to '/home/saulius/struct/CIF-dictionaries/cif_core.dic'
dictionary named 'cif_core.dic' version 2.4.1 from
2010-06-29.

'_exptl_absorpt_correction_type' value 'Multi-scan' changed
to 'multi-scan' according to
'/home/saulius/struct/CIF-dictionaries/cif_core.dic' dictionary named
'cif_core.dic' version 2.4.1 from 2010-06-29.

Automatic conversion script
Id: cif_fix_enum 1527 2010-12-29 10:47:43Z saulius 

The following automatic conversions were performed:

'_symmetry_cell_setting' value 'Monoclinic' changed to 'monoclinic'
according to /home/saulius/struct/CIF-dictionaries/cif_core.dic
dictionary named 'cif_core.dic' version 2.4.1 from
2010-06-29.

'_exptl_absorpt_correction_type' value 'Multi-scan'
changed to 'multi-scan' according to
/home/saulius/struct/CIF-dictionaries/cif_core.dic dictionary named
'cif_core.dic' version 2.4.1 from 2010-06-29.

Automatic conversion script
Id: cif_fix_values 1715 2011-07-08 13:25:40Z adriana 
;
_cod_original_cell_volume 3444.6(7)
_cod_original_sg_symbol_H-M 'P 21/c'
_cod_database_code 2219932
_cod_database_fobs_code 2219932

loop_
_symmetry_equiv_pos_as_xyz
'x, y, z'
'-x, y+1/2, -z+1/2'
'-x, -y, -z'
'x, -y-1/2, z-1/2'

loop_
_atom_site_type_symbol
_atom_site_label
_atom_site_fract_x
_atom_site_fract_y
_atom_site_fract_z
_atom_site_U_iso_or_equiv
_atom_site_adp_type
_atom_site_calc_flag
_atom_site_refinement_flags
_atom_site_occupancy
Ni Ni1 0.49882(4) 0.13832(3) 0.158117(18) 0.04624(12) Uani d . 1
Ni Ni2 0.90485(4) 0.54725(3) 0.148920(17) 0.04493(12) Uani d . 1
O O1 0.69996(19) 0.12922(15) 0.15470(9) 0.0509(5) Uani d . 1
O O2 0.8901(2) 0.17207(17) 0.20621(11) 0.0627(6) Uani d . 1
O O3 0.3425(2) 0.17792(16) 0.19965(11) 0.0613(6) Uani d . 1
O O4 0.2998(2) 0.24476(17) 0.28546(13) 0.0739(7) Uani d . 1
O O5 0.52042(19) 0.01499(15) 0.20153(10) 0.0557(6) Uani d . 1
H H5A 0.4525 -0.0041 0.2114 0.067 Uiso d R 1
H H5B 0.5869 0.0128 0.2292 0.067 Uiso d R 1
O O6 1.10272(19) 0.54558(15) 0.15004(9) 0.0504(5) Uani d . 1
O O7 1.2852(2) 0.49209(17) 0.20287(10) 0.0633(6) Uani d . 1
O O8 0.73667(19) 0.51540(15) 0.18615(10) 0.0556(5) Uani d . 1
O O9 0.6790(2) 0.44246(16) 0.26578(12) 0.0682(7) Uani d . 1
O O10 0.91729(19) 0.66902(14) 0.19526(9) 0.0529(5) Uani d . 1
H H10A 0.9788 0.6685 0.2263 0.063 Uiso d R 1
H H10B 0.8466 0.6873 0.2031 0.063 Uiso d R 1
N N1 0.5827(2) 0.20244(16) 0.23439(11) 0.0444(6) Uani d . 1
N N2 0.6981(3) 0.26952(19) 0.34744(12) 0.0604(7) Uani d . 1
N N3 0.4080(3) 0.07653(18) 0.07857(12) 0.0550(7) Uani d . 1
N N4 0.4885(2) 0.24284(18) 0.09517(12) 0.0519(6) Uani d . 1
N N5 0.9733(2) 0.48052(16) 0.22650(11) 0.0442(6) Uani d . 1
N N6 1.0718(3) 0.4020(2) 0.33821(12) 0.0604(7) Uani d . 1
N N7 0.8681(2) 0.43822(17) 0.08934(11) 0.0461(6) Uani d . 1
N N8 0.8626(2) 0.61198(18) 0.06530(11) 0.0489(6) Uani d . 1
C C1 0.7726(3) 0.1651(2) 0.19953(14) 0.0473(7) Uani d . 1
C C2 0.7088(3) 0.2040(2) 0.24956(13) 0.0438(7) Uani d . 1
C C3 0.7649(3) 0.2362(2) 0.30740(14) 0.0534(8) Uani d . 1
H H3 0.8527 0.2345 0.3188 0.064 Uiso calc R 1
C C4 0.5734(4) 0.2687(2) 0.32989(16) 0.0594(9) Uani d . 1
H H4 0.5244 0.2930 0.3564 0.071 Uiso calc R 1
C C5 0.5125(3) 0.2329(2) 0.27347(14) 0.0496(7) Uani d . 1
C C6 0.3719(3) 0.2181(2) 0.25151(18) 0.0577(8) Uani d . 1
C C7 0.3595(4) -0.0066(3) 0.07472(19) 0.0750(11) Uani d . 1
H H7 0.3617 -0.0396 0.1110 0.090 Uiso calc R 1
C C8 0.3065(4) -0.0447(3) 0.0188(2) 0.0921(14) Uani d . 1
H H8 0.2738 -0.1027 0.0173 0.111 Uiso calc R 1
C C9 0.3022(4) 0.0034(3) -0.0349(2) 0.0946(15) Uani d . 1
H H9 0.2684 -0.0219 -0.0733 0.114 Uiso calc R 1
C C10 0.3488(4) 0.0897(3) -0.03107(17) 0.0792(12) Uani d . 1
H H10 0.3449 0.1240 -0.0668 0.095 Uiso calc R 1
C C11 0.4016(3) 0.1253(2) 0.02637(15) 0.0570(8) Uani d . 1
C C12 0.4508(3) 0.2175(2) 0.03524(14) 0.0534(8) Uani d . 1
C C13 0.4574(3) 0.2769(3) -0.01248(17) 0.0683(10) Uani d . 1
H H13 0.4313 0.2588 -0.0535 0.082 Uiso calc R 1
C C14 0.5023(4) 0.3625(3) 0.00065(19) 0.0726(11) Uani d . 1
H H14 0.5083 0.4025 -0.0313 0.087 Uiso calc R 1
C C15 0.5384(4) 0.3881(3) 0.06166(19) 0.0695(10) Uani d . 1
H H15 0.5675 0.4461 0.0718 0.083 Uiso calc R 1
C C16 0.5307(3) 0.3264(2) 0.10734(17) 0.0586(8) Uani d . 1
H H16 0.5560 0.3437 0.1486 0.070 Uiso calc R 1
C C17 1.1696(3) 0.5046(2) 0.19481(14) 0.0476(7) Uani d . 1
C C18 1.0976(3) 0.4675(2) 0.24250(13) 0.0453(7) Uani d . 1
C C19 1.1455(3) 0.4261(2) 0.29852(15) 0.0552(8) Uani d . 1
H H19 1.2319 0.4146 0.3089 0.066 Uiso calc R 1
C C20 0.9481(3) 0.4179(2) 0.32100(15) 0.0548(8) Uani d . 1
H H20 0.8947 0.4032 0.3482 0.066 Uiso calc R 1
C C21 0.8961(3) 0.4554(2) 0.26393(14) 0.0461(7) Uani d . 1
C C22 0.7577(3) 0.4730(2) 0.23687(16) 0.0504(7) Uani d . 1
C C23 0.8701(3) 0.3514(2) 0.10518(15) 0.0541(8) Uani d . 1
H H23 0.8893 0.3365 0.1471 0.065 Uiso calc R 1
C C24 0.8451(3) 0.2828(2) 0.06233(16) 0.0604(9) Uani d . 1
H H24 0.8468 0.2230 0.0748 0.072 Uiso calc R 1
C C25 0.8175(3) 0.3058(2) 0.00035(15) 0.0626(9) Uani d . 1
H H25 0.8008 0.2611 -0.0298 0.075 Uiso calc R 1
C C26 0.8147(3) 0.3947(2) -0.01701(15) 0.0574(8) Uani d . 1
H H26 0.7963 0.4106 -0.0588 0.069 Uiso calc R 1
C C27 0.8394(3) 0.4604(2) 0.02840(14) 0.0468(7) Uani d . 1
C C28 0.8390(3) 0.5577(2) 0.01516(13) 0.0469(7) Uani d . 1
C C29 0.8194(3) 0.5928(3) -0.04470(15) 0.0605(9) Uani d . 1
H H29 0.7997 0.5548 -0.0788 0.073 Uiso calc R 1
C C30 0.8294(3) 0.6840(3) -0.05311(18) 0.0685(10) Uani d . 1
H H30 0.8159 0.7084 -0.0929 0.082 Uiso calc R 1
C C31 0.8596(3) 0.7385(3) -0.00193(18) 0.0658(10) Uani d . 1
H H31 0.8712 0.7999 -0.0066 0.079 Uiso calc R 1
C C32 0.8723(3) 0.7013(2) 0.05624(17) 0.0585(8) Uani d . 1
H H32 0.8882 0.7391 0.0907 0.070 Uiso calc R 1
O O11 0.4752(3) 0.56707(19) 0.13832(11) 0.0797(8) Uani d . 1
H H11A 0.4192 0.5445 0.1563 0.096 Uiso d R 1
H H11B 0.5514 0.5504 0.1514 0.096 Uiso d R 1
O O12 0.0915(3) 0.1333(3) 0.13827(16) 0.1178(12) Uani d . 1
H H12A 0.1599 0.1044 0.1505 0.141 Uiso d R 1
H H12B 0.0622 0.1114 0.1026 0.141 Uiso d R 1
O O13 0.0028(10) 0.0642(8) 0.0279(6) 0.235(6) Uani d P 0.50
H H13A 0.0350 0.0114 0.0331 0.282 Uiso d PR 0.50
H H13B -0.0776 0.0627 0.0204 0.282 Uiso d PR 0.50

loop_
_atom_site_aniso_label
_atom_site_aniso_U_11
_atom_site_aniso_U_22
_atom_site_aniso_U_33
_atom_site_aniso_U_12
_atom_site_aniso_U_13
_atom_site_aniso_U_23
Ni1 0.0410(2) 0.0513(2) 0.0450(2) -0.00191(17) 0.00470(16) -0.00111(18)
Ni2 0.0391(2) 0.0523(2) 0.0422(2) 0.00067(17) 0.00479(16) -0.00043(17)
O1 0.0459(12) 0.0617(14) 0.0452(12) -0.0003(10) 0.0094(10) -0.0043(10)
O2 0.0385(13) 0.0865(18) 0.0628(14) 0.0001(11) 0.0086(10) 0.0134(13)
O3 0.0426(13) 0.0677(15) 0.0741(15) -0.0030(11) 0.0123(11) -0.0088(13)
O4 0.0611(16) 0.0648(16) 0.107(2) -0.0064(12) 0.0438(15) -0.0133(14)
O5 0.0431(12) 0.0632(14) 0.0592(13) -0.0063(10) 0.0061(10) 0.0097(11)
O6 0.0427(12) 0.0635(14) 0.0451(11) -0.0007(10) 0.0092(9) 0.0010(10)
O7 0.0386(13) 0.0897(18) 0.0612(14) 0.0015(11) 0.0083(10) -0.0070(13)
O8 0.0385(12) 0.0664(15) 0.0613(14) 0.0016(10) 0.0080(10) 0.0019(12)
O9 0.0531(14) 0.0663(16) 0.0934(18) 0.0054(11) 0.0350(13) 0.0159(13)
O10 0.0423(12) 0.0601(14) 0.0552(12) 0.0041(10) 0.0068(10) -0.0087(10)
N1 0.0453(15) 0.0449(14) 0.0445(13) -0.0043(11) 0.0122(11) 0.0010(11)
N2 0.074(2) 0.0609(18) 0.0449(15) -0.0132(15) 0.0083(14) -0.0022(13)
N3 0.0522(16) 0.0561(17) 0.0530(16) -0.0020(13) 0.0004(13) -0.0071(13)
N4 0.0491(16) 0.0555(17) 0.0501(15) 0.0030(12) 0.0071(12) 0.0026(12)
N5 0.0416(14) 0.0484(14) 0.0424(13) 0.0000(11) 0.0076(11) -0.0035(11)
N6 0.065(2) 0.0651(19) 0.0488(16) 0.0026(14) 0.0050(14) 0.0079(14)
N7 0.0460(14) 0.0533(16) 0.0387(13) -0.0002(11) 0.0072(11) 0.0014(11)
N8 0.0426(14) 0.0539(16) 0.0496(15) 0.0022(11) 0.0075(12) 0.0024(12)
C1 0.0461(18) 0.0491(18) 0.0470(17) 0.0026(14) 0.0095(14) 0.0101(14)
C2 0.0421(17) 0.0447(17) 0.0431(16) -0.0061(13) 0.0046(13) 0.0048(13)
C3 0.057(2) 0.0506(19) 0.0494(18) -0.0080(15) 0.0019(15) 0.0025(15)
C4 0.075(3) 0.056(2) 0.0527(19) -0.0087(17) 0.0256(18) -0.0061(16)
C5 0.054(2) 0.0450(17) 0.0525(18) -0.0047(14) 0.0179(15) 0.0016(14)
C6 0.053(2) 0.0485(19) 0.076(2) -0.0003(15) 0.0251(18) -0.0009(17)
C7 0.076(3) 0.065(2) 0.076(3) -0.006(2) -0.006(2) -0.009(2)
C8 0.100(4) 0.066(3) 0.096(3) -0.008(2) -0.017(3) -0.022(3)
C9 0.104(4) 0.096(4) 0.072(3) 0.008(3) -0.015(2) -0.036(3)
C10 0.089(3) 0.089(3) 0.054(2) 0.007(2) -0.001(2) -0.013(2)
C11 0.0487(19) 0.071(2) 0.0497(18) 0.0073(16) 0.0052(15) -0.0071(17)
C12 0.0469(18) 0.067(2) 0.0462(17) 0.0096(15) 0.0087(14) 0.0018(16)
C13 0.066(2) 0.087(3) 0.053(2) 0.014(2) 0.0145(18) 0.0071(19)
C14 0.071(3) 0.075(3) 0.076(3) 0.011(2) 0.024(2) 0.025(2)
C15 0.072(3) 0.056(2) 0.084(3) 0.0040(18) 0.021(2) 0.011(2)
C16 0.059(2) 0.052(2) 0.062(2) 0.0026(16) 0.0076(17) 0.0027(17)
C17 0.0385(17) 0.0571(19) 0.0473(17) -0.0020(14) 0.0083(13) -0.0120(15)
C18 0.0406(17) 0.0494(18) 0.0448(16) 0.0029(13) 0.0050(13) -0.0072(13)
C19 0.0495(19) 0.060(2) 0.0525(19) 0.0075(15) 0.0003(15) -0.0005(16)
C20 0.060(2) 0.057(2) 0.0487(18) -0.0043(16) 0.0140(16) 0.0001(15)
C21 0.0472(17) 0.0454(17) 0.0465(16) 0.0006(14) 0.0109(14) -0.0052(14)
C22 0.0450(18) 0.0493(19) 0.0585(19) 0.0033(14) 0.0144(15) -0.0025(15)
C23 0.058(2) 0.057(2) 0.0465(17) -0.0006(16) 0.0093(15) 0.0054(15)
C24 0.064(2) 0.055(2) 0.062(2) -0.0036(16) 0.0100(17) -0.0016(17)
C25 0.076(2) 0.062(2) 0.0496(19) -0.0089(18) 0.0109(17) -0.0112(16)
C26 0.059(2) 0.070(2) 0.0437(17) -0.0057(17) 0.0100(15) -0.0025(16)
C27 0.0369(16) 0.0585(19) 0.0451(16) -0.0010(13) 0.0085(13) -0.0002(14)
C28 0.0374(16) 0.061(2) 0.0433(16) 0.0036(14) 0.0095(13) 0.0022(14)
C29 0.067(2) 0.071(2) 0.0465(18) 0.0098(18) 0.0168(16) 0.0062(16)
C30 0.069(2) 0.076(3) 0.064(2) 0.014(2) 0.0234(19) 0.021(2)
C31 0.061(2) 0.057(2) 0.080(3) 0.0065(17) 0.0164(19) 0.018(2)
C32 0.052(2) 0.054(2) 0.067(2) 0.0039(15) 0.0062(16) 0.0003(17)
O11 0.0726(18) 0.099(2) 0.0685(16) 0.0126(15) 0.0163(13) 0.0101(15)
O12 0.087(2) 0.157(3) 0.106(2) 0.005(2) 0.0110(19) 0.023(2)
O13 0.156(9) 0.262(15) 0.298(16) -0.084(9) 0.074(10) -0.068(12)

loop_
_atom_type_symbol
_atom_type_description
_atom_type_scat_dispersion_real
_atom_type_scat_dispersion_imag
_atom_type_scat_source
C C 0.0033 0.0016 'International Tables Vol C Tables 4.2.6.8 and 6.1.1.4'
H H 0.0000 0.0000 'International Tables Vol C Tables 4.2.6.8 and 6.1.1.4'
N N 0.0061 0.0033 'International Tables Vol C Tables 4.2.6.8 and 6.1.1.4'
O O 0.0106 0.0060 'International Tables Vol C Tables 4.2.6.8 and 6.1.1.4'
Ni Ni 0.3393 1.1124 'International Tables Vol C Tables 4.2.6.8 and 6.1.1.4'

loop_
_geom_angle_atom_site_label_1
_geom_angle_atom_site_label_2
_geom_angle_atom_site_label_3
_geom_angle
_geom_angle_publ_flag
N1 Ni1 N3 177.78(11) n
N1 Ni1 O5 92.57(9) n
N3 Ni1 O5 89.30(10) n
N1 Ni1 N4 99.17(10) n
N3 Ni1 N4 79.18(11) n
O5 Ni1 N4 164.84(10) n
N1 Ni1 O3 77.15(9) n
N3 Ni1 O3 101.53(10) n
O5 Ni1 O3 94.39(9) n
N4 Ni1 O3 97.53(10) n
N1 Ni1 O1 76.38(9) n
N3 Ni1 O1 104.94(9) n
O5 Ni1 O1 86.31(8) n
N4 Ni1 O1 87.17(9) n
O3 Ni1 O1 153.53(8) n
N5 Ni2 N8 170.60(10) n
N5 Ni2 O10 92.16(9) n
N8 Ni2 O10 90.64(9) n
N5 Ni2 N7 98.30(10) n
N8 Ni2 N7 79.60(10) n
O10 Ni2 N7 168.92(9) n
N5 Ni2 O6 77.14(9) n
N8 Ni2 O6 93.80(9) n
O10 Ni2 O6 91.94(8) n
N7 Ni2 O6 93.92(9) n
N5 Ni2 O8 76.62(9) n
N8 Ni2 O8 112.40(9) n
O10 Ni2 O8 89.23(8) n
N7 Ni2 O8 89.66(9) n
O6 Ni2 O8 153.76(8) n
C1 O1 Ni1 114.87(19) ?
C6 O3 Ni1 115.4(2) ?
Ni1 O5 H5A 112.9 ?
Ni1 O5 H5B 111.8 ?
H5A O5 H5B 117.0 ?
C17 O6 Ni2 115.92(19) ?
C22 O8 Ni2 114.71(19) ?
Ni2 O10 H10A 110.5 ?
Ni2 O10 H10B 113.6 ?
H10A O10 H10B 115.2 ?
C5 N1 C2 120.7(3) ?
C5 N1 Ni1 119.0(2) ?
C2 N1 Ni1 119.7(2) ?
C4 N2 C3 116.7(3) ?
C7 N3 C11 119.2(3) ?
C7 N3 Ni1 125.8(3) ?
C11 N3 Ni1 115.0(2) ?
C16 N4 C12 118.8(3) ?
C16 N4 Ni1 126.5(2) ?
C12 N4 Ni1 114.0(2) ?
C21 N5 C18 120.8(3) ?
C21 N5 Ni2 119.8(2) ?
C18 N5 Ni2 119.2(2) ?
C20 N6 C19 117.0(3) ?
C23 N7 C27 118.8(3) ?
C23 N7 Ni2 126.9(2) ?
C27 N7 Ni2 114.3(2) ?
C28 N8 C32 118.5(3) ?
C28 N8 Ni2 115.2(2) ?
C32 N8 Ni2 125.8(2) ?
O2 C1 O1 126.4(3) ?
O2 C1 C2 118.2(3) ?
O1 C1 C2 115.4(3) ?
N1 C2 C3 118.7(3) ?
N1 C2 C1 113.1(2) ?
C3 C2 C1 128.2(3) ?
N2 C3 C2 122.6(3) ?
N2 C3 H3 118.7 ?
C2 C3 H3 118.7 ?
N2 C4 C5 122.8(3) ?
N2 C4 H4 118.6 ?
C5 C4 H4 118.6 ?
N1 C5 C4 118.4(3) ?
N1 C5 C6 113.8(3) ?
C4 C5 C6 127.6(3) ?
O4 C6 O3 127.7(3) ?
O4 C6 C5 117.7(3) ?
O3 C6 C5 114.6(3) ?
N3 C7 C8 121.8(4) ?
N3 C7 H7 119.1 ?
C8 C7 H7 119.1 ?
C9 C8 C7 119.6(4) ?
C9 C8 H8 120.2 ?
C7 C8 H8 120.2 ?
C8 C9 C10 118.8(4) ?
C8 C9 H9 120.6 ?
C10 C9 H9 120.6 ?
C9 C10 C11 119.6(4) ?
C9 C10 H10 120.2 ?
C11 C10 H10 120.2 ?
N3 C11 C10 120.9(4) ?
N3 C11 C12 115.6(3) ?
C10 C11 C12 123.5(3) ?
N4 C12 C13 120.6(3) ?
N4 C12 C11 115.0(3) ?
C13 C12 C11 124.4(3) ?
C14 C13 C12 120.0(4) ?
C14 C13 H13 120.0 ?
C12 C13 H13 120.0 ?
C13 C14 C15 119.0(4) ?
C13 C14 H14 120.5 ?
C15 C14 H14 120.5 ?
C16 C15 C14 118.7(4) ?
C16 C15 H15 120.6 ?
C14 C15 H15 120.6 ?
N4 C16 C15 122.9(3) ?
N4 C16 H16 118.6 ?
C15 C16 H16 118.6 ?
O7 C17 O6 126.4(3) ?
O7 C17 C18 118.6(3) ?
O6 C17 C18 115.0(3) ?
N5 C18 C19 119.0(3) ?
N5 C18 C17 112.6(3) ?
C19 C18 C17 128.4(3) ?
N6 C19 C18 122.2(3) ?
N6 C19 H19 118.9 ?
C18 C19 H19 118.9 ?
N6 C20 C21 122.3(3) ?
N6 C20 H20 118.8 ?
C21 C20 H20 118.8 ?
N5 C21 C20 118.6(3) ?
N5 C21 C22 113.1(3) ?
C20 C21 C22 128.2(3) ?
O9 C22 O8 127.6(3) ?
O9 C22 C21 116.9(3) ?
O8 C22 C21 115.4(3) ?
N7 C23 C24 123.1(3) ?
N7 C23 H23 118.4 ?
C24 C23 H23 118.4 ?
C23 C24 C25 117.8(3) ?
C23 C24 H24 121.1 ?
C25 C24 H24 121.1 ?
C26 C25 C24 120.1(3) ?
C26 C25 H25 120.0 ?
C24 C25 H25 120.0 ?
C25 C26 C27 119.2(3) ?
C25 C26 H26 120.4 ?
C27 C26 H26 120.4 ?
N7 C27 C26 121.0(3) ?
N7 C27 C28 115.1(3) ?
C26 C27 C28 123.9(3) ?
N8 C28 C29 121.1(3) ?
N8 C28 C27 115.7(3) ?
C29 C28 C27 123.2(3) ?
C30 C29 C28 119.6(3) ?
C30 C29 H29 120.2 ?
C28 C29 H29 120.2 ?
C31 C30 C29 119.0(3) ?
C31 C30 H30 120.5 ?
C29 C30 H30 120.5 ?
C30 C31 C32 119.2(3) ?
C30 C31 H31 120.4 ?
C32 C31 H31 120.4 ?
N8 C32 C31 122.4(3) ?
N8 C32 H32 118.8 ?
C31 C32 H32 118.8 ?
H11A O11 H11B 116.8 ?
H12A O12 H12B 104.0 ?
H13A O13 H13B 111.9 ?

loop_
_geom_bond_atom_site_label_1
_geom_bond_atom_site_label_2
_geom_bond_distance
_geom_bond_publ_flag
Ni1 N1 1.986(2) y
Ni1 N3 2.047(3) y
Ni1 O5 2.059(2) y
Ni1 N4 2.067(3) y
Ni1 O3 2.143(2) y
Ni1 O1 2.184(2) y
Ni2 N5 1.986(2) y
Ni2 N8 2.044(2) y
Ni2 O10 2.068(2) y
Ni2 N7 2.072(2) y
Ni2 O6 2.125(2) y
Ni2 O8 2.175(2) y
O1 C1 1.253(4) ?
O2 C1 1.249(4) ?
O3 C6 1.270(4) ?
O4 C6 1.238(4) ?
O5 H5A 0.8500 ?
O5 H5B 0.8460 ?
O6 C17 1.258(4) ?
O7 C17 1.237(3) ?
O8 C22 1.261(4) ?
O9 C22 1.237(4) ?
O10 H10A 0.8543 ?
O10 H10B 0.8555 ?
N1 C5 1.326(4) ?
N1 C2 1.334(4) ?
N2 C4 1.324(4) ?
N2 C3 1.332(4) ?
N3 C7 1.339(4) ?
N3 C11 1.346(4) ?
N4 C16 1.332(4) ?
N4 C12 1.353(4) ?
N5 C21 1.328(4) ?
N5 C18 1.331(4) ?
N6 C20 1.334(4) ?
N6 C19 1.334(4) ?
N7 C23 1.337(4) ?
N7 C27 1.354(4) ?
N8 C28 1.348(4) ?
N8 C32 1.350(4) ?
C1 C2 1.515(4) ?
C2 C3 1.382(4) ?
C3 H3 0.9300 ?
C4 C5 1.390(4) ?
C4 H4 0.9300 ?
C5 C6 1.514(5) ?
C7 C8 1.373(5) ?
C7 H7 0.9300 ?
C8 C9 1.371(6) ?
C8 H8 0.9300 ?
C9 C10 1.374(6) ?
C9 H9 0.9300 ?
C10 C11 1.384(5) ?
C10 H10 0.9300 ?
C11 C12 1.470(5) ?
C12 C13 1.381(5) ?
C13 C14 1.373(5) ?
C13 H13 0.9300 ?
C14 C15 1.374(5) ?
C14 H14 0.9300 ?
C15 C16 1.372(5) ?
C15 H15 0.9300 ?
C16 H16 0.9300 ?
C17 C18 1.519(4) ?
C18 C19 1.383(4) ?
C19 H19 0.9300 ?
C20 C21 1.387(4) ?
C20 H20 0.9300 ?
C21 C22 1.517(4) ?
C23 C24 1.377(4) ?
C23 H23 0.9300 ?
C24 C25 1.378(5) ?
C24 H24 0.9300 ?
C25 C26 1.375(5) ?
C25 H25 0.9300 ?
C26 C27 1.384(4) ?
C26 H26 0.9300 ?
C27 C28 1.475(4) ?
C28 C29 1.391(4) ?
C29 C30 1.376(5) ?
C29 H29 0.9300 ?
C30 C31 1.372(5) ?
C30 H30 0.9300 ?
C31 C32 1.373(5) ?
C31 H31 0.9300 ?
C32 H32 0.9300 ?
O11 H11A 0.8487 ?
O11 H11B 0.8527 ?
O12 H12A 0.8501 ?
O12 H12B 0.8505 ?
O13 H13A 0.8562 ?
O13 H13B 0.8500 ?

loop_
_geom_hbond_atom_site_label_D
_geom_hbond_atom_site_label_H
_geom_hbond_atom_site_label_A
_geom_hbond_site_symmetry_A
_geom_hbond_distance_DH
_geom_hbond_distance_HA
_geom_hbond_distance_DA
_geom_hbond_angle_DHA
C32 H32 O10 . 0.93 2.48 3.033(4) 117.9
C31 H31 O13 3_665 0.93 2.53 3.384(11) 153.4
C29 H29 O6 3_765 0.93 2.53 3.318(4) 142.9
C26 H26 O6 3_765 0.93 2.54 3.329(4) 143.1
C14 H14 O11 3_665 0.93 2.43 3.275(5) 150.9
C9 H9 O1 3_655 0.93 2.47 3.281(5) 146.3
C7 H7 O5 . 0.93 2.50 3.000(4) 114.3
O13 H13A O13 3 0.86 1.73 2.26(2) 117.5
O12 H12B O13 . 0.85 1.79 2.636(12) 179.1
O12 H12A O3 . 0.85 2.33 2.856(4) 120.8
O11 H11B O8 . 0.85 2.06 2.912(3) 177.1
O11 H11A O7 1_455 0.85 2.07 2.921(4) 178.0
O10 H10B O4 2_655 0.86 1.85 2.699(3) 170.4
O10 H10A O2 2_755 0.85 1.84 2.694(3) 177.7
O5 H5B O7 2_745 0.85 1.85 2.686(3) 168.9
O5 H5A O9 2_645 0.85 1.78 2.621(3) 172.5

loop_
_geom_torsion_atom_site_label_1
_geom_torsion_atom_site_label_2
_geom_torsion_atom_site_label_3
_geom_torsion_atom_site_label_4
_geom_torsion
N1 Ni1 O1 C1 0.7(2)
N3 Ni1 O1 C1 178.8(2)
O5 Ni1 O1 C1 -92.9(2)
N4 Ni1 O1 C1 100.8(2)
O3 Ni1 O1 C1 -0.4(3)
N1 Ni1 O3 C6 -2.6(2)
N3 Ni1 O3 C6 179.2(2)
O5 Ni1 O3 C6 89.0(2)
N4 Ni1 O3 C6 -100.3(2)
O1 Ni1 O3 C6 -1.5(4)
N5 Ni2 O6 C17 1.5(2)
N8 Ni2 O6 C17 -175.9(2)
O10 Ni2 O6 C17 93.3(2)
N7 Ni2 O6 C17 -96.1(2)
O8 Ni2 O6 C17 1.1(3)
N5 Ni2 O8 C22 0.8(2)
N8 Ni2 O8 C22 178.0(2)
O10 Ni2 O8 C22 -91.6(2)
N7 Ni2 O8 C22 99.4(2)
O6 Ni2 O8 C22 1.2(3)
O5 Ni1 N1 C5 -90.7(2)
N4 Ni1 N1 C5 98.9(2)
O3 Ni1 N1 C5 3.2(2)
O1 Ni1 N1 C5 -176.3(2)
O5 Ni1 N1 C2 80.6(2)
N4 Ni1 N1 C2 -89.8(2)
O3 Ni1 N1 C2 174.5(2)
O1 Ni1 N1 C2 -5.0(2)
O5 Ni1 N3 C7 16.3(3)
N4 Ni1 N3 C7 -173.6(3)
O3 Ni1 N3 C7 -78.0(3)
O1 Ni1 N3 C7 102.3(3)
O5 Ni1 N3 C11 -161.8(2)
N4 Ni1 N3 C11 8.3(2)
O3 Ni1 N3 C11 103.9(2)
O1 Ni1 N3 C11 -75.8(2)
N1 Ni1 N4 C16 0.7(3)
N3 Ni1 N4 C16 179.2(3)
O5 Ni1 N4 C16 -139.6(3)
O3 Ni1 N4 C16 78.8(3)
O1 Ni1 N4 C16 -75.0(3)
N1 Ni1 N4 C12 171.0(2)
N3 Ni1 N4 C12 -10.5(2)
O5 Ni1 N4 C12 30.7(5)
O3 Ni1 N4 C12 -110.8(2)
O1 Ni1 N4 C12 95.3(2)
O10 Ni2 N5 C21 84.3(2)
N7 Ni2 N5 C21 -92.1(2)
O6 Ni2 N5 C21 175.8(2)
O8 Ni2 N5 C21 -4.4(2)
O10 Ni2 N5 C18 -90.8(2)
N7 Ni2 N5 C18 92.9(2)
O6 Ni2 N5 C18 0.7(2)
O8 Ni2 N5 C18 -179.5(2)
N5 Ni2 N7 C23 10.9(3)
N8 Ni2 N7 C23 -178.4(3)
O10 Ni2 N7 C23 -149.8(4)
O6 Ni2 N7 C23 88.4(3)
O8 Ni2 N7 C23 -65.5(3)
N5 Ni2 N7 C27 -169.2(2)
N8 Ni2 N7 C27 1.6(2)
O10 Ni2 N7 C27 30.2(6)
O6 Ni2 N7 C27 -91.6(2)
O8 Ni2 N7 C27 114.4(2)
O10 Ni2 N8 C28 -177.6(2)
N7 Ni2 N8 C28 -2.9(2)
O6 Ni2 N8 C28 90.4(2)
O8 Ni2 N8 C28 -88.2(2)
O10 Ni2 N8 C32 11.3(3)
N7 Ni2 N8 C32 -174.0(3)
O6 Ni2 N8 C32 -80.7(3)
O8 Ni2 N8 C32 100.7(3)
Ni1 O1 C1 O2 -176.4(2)
Ni1 O1 C1 C2 3.1(3)
C5 N1 C2 C3 1.3(4)
Ni1 N1 C2 C3 -169.8(2)
C5 N1 C2 C1 179.1(3)
Ni1 N1 C2 C1 7.9(3)
O2 C1 C2 N1 172.5(3)
O1 C1 C2 N1 -7.0(4)
O2 C1 C2 C3 -10.0(5)
O1 C1 C2 C3 170.5(3)
C4 N2 C3 C2 1.5(5)
N1 C2 C3 N2 -3.1(5)
C1 C2 C3 N2 179.5(3)
C3 N2 C4 C5 1.7(5)
C2 N1 C5 C4 1.7(4)
Ni1 N1 C5 C4 172.9(2)
C2 N1 C5 C6 -174.5(3)
Ni1 N1 C5 C6 -3.3(3)
N2 C4 C5 N1 -3.4(5)
N2 C4 C5 C6 172.2(3)
Ni1 O3 C6 O4 -177.4(3)
Ni1 O3 C6 C5 1.7(4)
N1 C5 C6 O4 -180.0(3)
C4 C5 C6 O4 4.2(5)
N1 C5 C6 O3 0.9(4)
C4 C5 C6 O3 -174.9(3)
C11 N3 C7 C8 1.9(6)
Ni1 N3 C7 C8 -176.1(3)
N3 C7 C8 C9 -0.3(7)
C7 C8 C9 C10 -1.4(7)
C8 C9 C10 C11 1.6(7)
C7 N3 C11 C10 -1.8(5)
Ni1 N3 C11 C10 176.5(3)
C7 N3 C11 C12 176.8(3)
Ni1 N3 C11 C12 -5.0(4)
C9 C10 C11 N3 0.0(6)
C9 C10 C11 C12 -178.4(4)
C16 N4 C12 C13 0.8(5)
Ni1 N4 C12 C13 -170.4(2)
C16 N4 C12 C11 -177.9(3)
Ni1 N4 C12 C11 10.9(3)
N3 C11 C12 N4 -4.1(4)
C10 C11 C12 N4 174.4(3)
N3 C11 C12 C13 177.3(3)
C10 C11 C12 C13 -4.2(5)
N4 C12 C13 C14 0.0(5)
C11 C12 C13 C14 178.5(3)
C12 C13 C14 C15 -1.1(6)
C13 C14 C15 C16 1.4(6)
C12 N4 C16 C15 -0.4(5)
Ni1 N4 C16 C15 169.5(3)
C14 C15 C16 N4 -0.7(6)
Ni2 O6 C17 O7 176.5(3)
Ni2 O6 C17 C18 -3.2(3)
C21 N5 C18 C19 0.9(4)
Ni2 N5 C18 C19 175.9(2)
C21 N5 C18 C17 -177.4(3)
Ni2 N5 C18 C17 -2.5(3)
O7 C17 C18 N5 -176.0(3)
O6 C17 C18 N5 3.7(4)
O7 C17 C18 C19 5.8(5)
O6 C17 C18 C19 -174.5(3)
C20 N6 C19 C18 1.4(5)
N5 C18 C19 N6 -2.8(5)
C17 C18 C19 N6 175.3(3)
C19 N6 C20 C21 1.7(5)
C18 N5 C21 C20 2.1(4)
Ni2 N5 C21 C20 -172.9(2)
C18 N5 C21 C22 -178.2(3)
Ni2 N5 C21 C22 6.9(3)
N6 C20 C21 N5 -3.5(5)
N6 C20 C21 C22 176.8(3)
Ni2 O8 C22 O9 -175.5(3)
Ni2 O8 C22 C21 2.4(3)
N5 C21 C22 O9 172.2(3)
C20 C21 C22 O9 -8.1(5)
N5 C21 C22 O8 -5.9(4)
C20 C21 C22 O8 173.9(3)
C27 N7 C23 C24 0.5(5)
Ni2 N7 C23 C24 -179.6(2)
N7 C23 C24 C25 0.3(5)
C23 C24 C25 C26 -0.5(5)
C24 C25 C26 C27 -0.2(5)
C23 N7 C27 C26 -1.1(4)
Ni2 N7 C27 C26 178.9(2)
C23 N7 C27 C28 179.8(3)
Ni2 N7 C27 C28 -0.1(3)
C25 C26 C27 N7 1.0(5)
C25 C26 C27 C28 179.9(3)
C32 N8 C28 C29 -2.8(4)
Ni2 N8 C28 C29 -174.6(2)
C32 N8 C28 C27 175.5(3)
Ni2 N8 C28 C27 3.6(3)
N7 C27 C28 N8 -2.3(4)
C26 C27 C28 N8 178.7(3)
N7 C27 C28 C29 175.9(3)
C26 C27 C28 C29 -3.1(5)
N8 C28 C29 C30 2.7(5)
C27 C28 C29 C30 -175.4(3)
C28 C29 C30 C31 0.5(5)
C29 C30 C31 C32 -3.4(5)
C28 N8 C32 C31 -0.3(5)
Ni2 N8 C32 C31 170.5(3)
C30 C31 C32 N8 3.5(5)
